data_4072146
loop_
_publ_author_name
'Kopf, Henning'
'Holzberger, Bastian'
'Pietraszuk, Cezary'
'H\"ubner, Eike'
'Burzlaff, Nicolai'

_publ_section_title
;
 Neutral Ruthenium Carbene Complexes bearing N,N,O Heteroscorpionate
 Ligands: Syntheses and Activity in Metathesis Reactions
;
_journal_issue 22
_journal_name_full Organometallics
_journal_page_first 5894
_journal_paper_doi 10.1021/om8006129
_journal_volume 27
_journal_year 2008
_chemical_compound_source 'synthesis as described'
_chemical_formula_moiety '2(C40 H43 Cl N5 O2 P Ru), C H2 Cl2'
_chemical_formula_sum 'C81 H88 Cl4 N10 O4 P2 Ru2'
_chemical_formula_weight 1671.49
_chemical_name_systematic
;
 ?
;
_space_group_IT_number 14
_symmetry_cell_setting monoclinic
_symmetry_Int_Tables_number 14
_symmetry_space_group_name_Hall '-P 2ybc'
_symmetry_space_group_name_H-M 'P 1 21/c 1'
_atom_sites_solution_hydrogens geom
_atom_sites_solution_primary direct
_atom_sites_solution_secondary difmap
_audit_creation_date 2008-03-19T18:22:55-00:00
_audit_creation_method 'WinGX routine CIF_UPDATE'
_cell_angle_alpha 90
_cell_angle_beta 92.771(4)
_cell_angle_gamma 90
_cell_formula_units_Z 4
_cell_length_a 18.0582(8)
_cell_length_b 22.6925(9)
_cell_length_c 18.8519(9)
_cell_measurement_reflns_used 67345
_cell_measurement_temperature 100(2)
_cell_measurement_theta_max 26.14
_cell_measurement_theta_min 1.83
_cell_measurement_wavelength 0.71073
_cell_volume 7716.2(6)
_computing_cell_refinement 'STOE X-AREA'
_computing_data_collection 'STOE X-AREA'
_computing_data_reduction 'STOE X-RED'
_computing_molecular_graphics 'Ortep-3 for Windows (Farrugia, 1997)'
_computing_publication_material 'WinGX publication routines (Farrugia, 1999)'
_computing_structure_refinement 'SHELXL-97 (Sheldrick, 1997)'
_computing_structure_solution 'SHELXS-86 (Sheldrick, 1986)'
_diffrn_ambient_temperature 100(2)
_diffrn_detector 'image plate (34 cm diameter)'
_diffrn_detector_area_resol_mean 6.67
_diffrn_measured_fraction_theta_full 0.978
_diffrn_measured_fraction_theta_max 0.978
_diffrn_measurement_device '2-circle goniometer'
_diffrn_measurement_device_type 'STOE IPDS 2T'
_diffrn_measurement_method 'rotation method'
_diffrn_radiation_monochromator graphite
_diffrn_radiation_probe x-ray
_diffrn_radiation_type MoK\a
_diffrn_radiation_wavelength 0.71073
_diffrn_reflns_av_R_equivalents 0.1031
_diffrn_reflns_av_unetI/netI 0.0613
_diffrn_reflns_limit_h_max 21
_diffrn_reflns_limit_h_min -21
_diffrn_reflns_limit_k_max 27
_diffrn_reflns_limit_k_min -27
_diffrn_reflns_limit_l_max 23
_diffrn_reflns_limit_l_min -23
_diffrn_reflns_number 85021
_diffrn_reflns_theta_full 25.82
_diffrn_reflns_theta_max 25.82
_diffrn_reflns_theta_min 3.33
_diffrn_source 'sealed X-ray tube, 12 x 0.4 mm long-fine focus'
_exptl_absorpt_coefficient_mu 0.629
_exptl_absorpt_correction_T_max 0.9609
_exptl_absorpt_correction_T_min 0.8745
_exptl_absorpt_correction_type integration
_exptl_crystal_colour orange
_exptl_crystal_density_diffrn 1.439
_exptl_crystal_density_method 'not measured'
_exptl_crystal_description block
_exptl_crystal_F_000 3448
_exptl_crystal_size_max 0.4
_exptl_crystal_size_mid 0.3
_exptl_crystal_size_min 0.2
_refine_diff_density_max 0.607
_refine_diff_density_min -0.687
_refine_diff_density_rms 0.082
_refine_ls_extinction_method none
_refine_ls_goodness_of_fit_ref 1.023
_refine_ls_hydrogen_treatment mixed
_refine_ls_matrix_type full
_refine_ls_number_parameters 934
_refine_ls_number_reflns 14553
_refine_ls_number_restraints 0
_refine_ls_restrained_S_all 1.023
_refine_ls_R_factor_all 0.0698
_refine_ls_R_factor_gt 0.0438
_refine_ls_shift/su_max 0.001
_refine_ls_shift/su_mean 0
_refine_ls_structure_factor_coef Fsqd
_refine_ls_weighting_details 'calc w=1/[\s^2^(Fo^2^)+(0.0354P)^2^+6.8592P] where P=(Fo^2^+2Fc^2^)/3'
_refine_ls_weighting_scheme calc
_refine_ls_wR_factor_gt 0.0858
_refine_ls_wR_factor_ref 0.0945
_reflns_number_gt 11046
_reflns_number_total 14553
_reflns_threshold_expression >2sigma(I)
_cod_data_source_file om8006129_si_001.cif
_cod_data_source_block compound4
_cod_original_sg_symbol_H-M 'P 21/c'
_cod_database_code 4072146

loop_
_symmetry_equiv_pos_as_xyz
'x, y, z'
'-x, y+1/2, -z+1/2'
'-x, -y, -z'
'x, -y-1/2, z-1/2'

loop_
_atom_site_label
_atom_site_type_symbol
_atom_site_fract_x
_atom_site_fract_y
_atom_site_fract_z
_atom_site_U_iso_or_equiv
_atom_site_adp_type
_atom_site_occupancy
_atom_site_symmetry_multiplicity
_atom_site_calc_flag
_atom_site_refinement_flags
C1 C 0.50947(19) 0.21974(14) 0.91612(18) 0.0209(7) Uani 1 1 d .
H1 H 0.5603 0.208 0.9304 0.025 Uiso 1 1 calc R
C2 C 0.50917(19) 0.24309(14) 0.83948(18) 0.0219(7) Uani 1 1 d .
C3 C 0.1749(2) 0.21164(16) 0.70609(19) 0.0282(8) Uani 1 1 d .
H3A H 0.1239 0.2159 0.7173 0.042 Uiso 1 1 calc R
H3B H 0.184 0.1716 0.6925 0.042 Uiso 1 1 calc R
H3C H 0.1856 0.2375 0.6676 0.042 Uiso 1 1 calc R
C11 C 0.2800(2) 0.10588(15) 0.8987(2) 0.0277(8) Uani 1 1 d .
H11A H 0.2548 0.1134 0.9414 0.042 Uiso 1 1 calc R
H11B H 0.2734 0.0653 0.8853 0.042 Uiso 1 1 calc R
H11C H 0.2598 0.1307 0.8613 0.042 Uiso 1 1 calc R
C12 C 0.3602(2) 0.11850(15) 0.91094(18) 0.0236(8) Uani 1 1 d .
C13 C 0.4169(2) 0.07980(15) 0.93411(19) 0.0253(8) Uani 1 1 d .
H13 H 0.4118 0.04 0.9444 0.03 Uiso 1 1 calc R
C14 C 0.4811(2) 0.11185(15) 0.93877(19) 0.0246(8) Uani 1 1 d .
C15 C 0.5588(2) 0.09372(17) 0.9598(2) 0.0355(10) Uani 1 1 d .
H15A H 0.5914 0.1058 0.9238 0.053 Uiso 1 1 calc R
H15B H 0.561 0.0517 0.9651 0.053 Uiso 1 1 calc R
H15C H 0.5739 0.1121 1.004 0.053 Uiso 1 1 calc R
C21 C 0.3400(2) 0.35710(16) 1.0242(2) 0.0309(9) Uani 1 1 d .
H21A H 0.3303 0.383 0.9846 0.046 Uiso 1 1 calc R
H21B H 0.3459 0.3798 1.0671 0.046 Uiso 1 1 calc R
H21C H 0.2992 0.3303 1.0279 0.046 Uiso 1 1 calc R
C22 C 0.4090(2) 0.32314(15) 1.01342(18) 0.0239(8) Uani 1 1 d .
C23 C 0.4750(2) 0.32352(16) 1.05555(19) 0.0291(8) Uani 1 1 d .
H23 H 0.4846 0.3455 1.0966 0.035 Uiso 1 1 calc R
C24 C 0.5229(2) 0.28529(16) 1.02495(19) 0.0282(8) Uani 1 1 d .
C25 C 0.5997(2) 0.2662(2) 1.0474(2) 0.0424(11) Uani 1 1 d .
H25A H 0.599 0.2257 1.0617 0.064 Uiso 1 1 calc R
H25B H 0.6179 0.2901 1.0865 0.064 Uiso 1 1 calc R
H25C H 0.6314 0.2707 1.0083 0.064 Uiso 1 1 calc R
C31 C 0.29625(19) 0.22729(14) 0.77754(18) 0.0202(7) Uani 1 1 d .
C32 C 0.33783(19) 0.20378(14) 0.71426(18) 0.0214(7) Uani 1 1 d .
H32A H 0.3037 0.2015 0.673 0.026 Uiso 1 1 calc R
H32B H 0.3768 0.2313 0.7035 0.026 Uiso 1 1 calc R
C33 C 0.3718(2) 0.14328(15) 0.72839(18) 0.0229(8) Uani 1 1 d .
C34 C 0.4482(2) 0.13736(15) 0.73965(18) 0.0240(8) Uani 1 1 d .
H34 H 0.4786 0.1702 0.7361 0.029 Uiso 1 1 calc R
C35 C 0.4794(2) 0.08290(15) 0.75606(19) 0.0268(8) Uani 1 1 d .
H35 H 0.5306 0.0798 0.7629 0.032 Uiso 1 1 calc R
C36 C 0.4356(2) 0.03277(15) 0.76254(19) 0.0252(8) Uani 1 1 d .
C37 C 0.3601(2) 0.03831(15) 0.7479(2) 0.0280(8) Uani 1 1 d .
H37 H 0.33 0.0051 0.7495 0.034 Uiso 1 1 calc R
C38 C 0.3286(2) 0.09269(15) 0.73094(19) 0.0256(8) Uani 1 1 d .
H38 H 0.2778 0.0953 0.7211 0.031 Uiso 1 1 calc R
C39 C 0.4711(2) -0.02451(16) 0.7864(2) 0.0341(9) Uani 1 1 d .
H39A H 0.4802 -0.0239 0.837 0.051 Uiso 1 1 calc R
H39B H 0.5172 -0.0295 0.7637 0.051 Uiso 1 1 calc R
H39C H 0.4386 -0.0566 0.7736 0.051 Uiso 1 1 calc R
C41 C 0.3932(2) 0.40958(15) 0.85581(19) 0.0256(8) Uani 1 1 d .
C42 C 0.4675(2) 0.39587(15) 0.87139(19) 0.0258(8) Uani 1 1 d .
H42 H 0.4842 0.3577 0.8636 0.031 Uiso 1 1 calc R
C43 C 0.5170(2) 0.43782(16) 0.89825(19) 0.0297(9) Uani 1 1 d .
H43 H 0.5662 0.4275 0.9086 0.036 Uiso 1 1 calc R
C44 C 0.4937(2) 0.49532(16) 0.9098(2) 0.0325(9) Uani 1 1 d .
H44 H 0.527 0.5238 0.9268 0.039 Uiso 1 1 calc R
C45 C 0.4202(2) 0.50934(16) 0.8956(2) 0.0343(9) Uani 1 1 d .
H45 H 0.4038 0.5475 0.9039 0.041 Uiso 1 1 calc R
C46 C 0.3705(2) 0.46716(15) 0.8691(2) 0.0298(9) Uani 1 1 d .
H46 H 0.321 0.4775 0.8601 0.036 Uiso 1 1 calc R
C51 C 0.2408(2) 0.39176(15) 0.81858(19) 0.0254(8) Uani 1 1 d .
C52 C 0.19216(19) 0.38228(15) 0.8724(2) 0.0253(8) Uani 1 1 d .
H52 H 0.202 0.3525 0.9054 0.03 Uiso 1 1 calc R
C53 C 0.1290(2) 0.41682(16) 0.8775(2) 0.0321(9) Uani 1 1 d .
H53 H 0.0971 0.41 0.9139 0.039 Uiso 1 1 calc R
C54 C 0.1132(2) 0.46121(16) 0.8287(2) 0.0317(9) Uani 1 1 d .
H54 H 0.0711 0.4843 0.8324 0.038 Uiso 1 1 calc R
C55 C 0.1608(2) 0.47099(15) 0.7744(2) 0.0313(9) Uani 1 1 d .
H55 H 0.1501 0.5005 0.7411 0.038 Uiso 1 1 calc R
C56 C 0.2242(2) 0.43690(15) 0.7693(2) 0.0268(8) Uani 1 1 d .
H56 H 0.256 0.444 0.7329 0.032 Uiso 1 1 calc R
C61 C 0.3484(2) 0.35026(14) 0.72467(18) 0.0233(8) Uani 1 1 d .
C62 C 0.4203(2) 0.35189(14) 0.70188(19) 0.0255(8) Uani 1 1 d .
H62 H 0.4594 0.3604 0.7341 0.031 Uiso 1 1 calc R
C63 C 0.4344(2) 0.34087(16) 0.6312(2) 0.0320(9) Uani 1 1 d .
H63 H 0.4827 0.3428 0.6163 0.038 Uiso 1 1 calc R
C64 C 0.3772(2) 0.32709(16) 0.5831(2) 0.0332(9) Uani 1 1 d .
H64 H 0.387 0.3182 0.5363 0.04 Uiso 1 1 calc R
C65 C 0.3049(2) 0.32654(15) 0.6046(2) 0.0300(9) Uani 1 1 d .
H65 H 0.266 0.3185 0.5719 0.036 Uiso 1 1 calc R
C66 C 0.2903(2) 0.33789(14) 0.67474(19) 0.0246(8) Uani 1 1 d .
H66 H 0.2417 0.3373 0.6889 0.03 Uiso 1 1 calc R
C101 C 0.25256(19) 0.76490(14) 1.16485(18) 0.0217(7) Uani 1 1 d .
H101 H 0.3055 0.7611 1.1779 0.026 Uiso 1 1 calc R
C102 C 0.24492(19) 0.78980(14) 1.08800(18) 0.0218(7) Uani 1 1 d .
C103 C -0.0777(2) 0.70282(16) 0.9663(2) 0.0307(9) Uani 1 1 d .
H10A H -0.1289 0.7021 0.978 0.046 Uiso 1 1 calc R
H10B H -0.062 0.6637 0.955 0.046 Uiso 1 1 calc R
H10C H -0.0721 0.7281 0.9261 0.046 Uiso 1 1 calc R
C111 C 0.0538(2) 0.61767(15) 1.1651(2) 0.0267(8) Uani 1 1 d .
H11D H 0.0315 0.6215 1.2101 0.04 Uiso 1 1 calc R
H11E H 0.0562 0.5768 1.1524 0.04 Uiso 1 1 calc R
H11F H 0.0246 0.6386 1.1295 0.04 Uiso 1 1 calc R
C112 C 0.1303(2) 0.64281(14) 1.17043(18) 0.0232(8) Uani 1 1 d .
C113 C 0.1975(2) 0.61395(15) 1.1880(2) 0.0268(8) Uani 1 1 d .
H113 H 0.2031 0.5741 1.1985 0.032 Uiso 1 1 calc R
C114 C 0.2530(2) 0.65475(15) 1.18696(19) 0.0262(8) Uani 1 1 d .
C115 C 0.3348(2) 0.64808(16) 1.1972(2) 0.0327(9) Uani 1 1 d .
H11G H 0.3582 0.6624 1.1559 0.049 Uiso 1 1 calc R
H11H H 0.3468 0.6072 1.2043 0.049 Uiso 1 1 calc R
H11I H 0.3521 0.6703 1.238 0.049 Uiso 1 1 calc R
C121 C 0.0571(2) 0.86915(15) 1.28575(19) 0.0262(8) Uani 1 1 d .
H12A H 0.0447 0.9047 1.2603 0.039 Uiso 1 1 calc R
H12B H 0.056 0.8764 1.3359 0.039 Uiso 1 1 calc R
H12C H 0.0219 0.839 1.2724 0.039 Uiso 1 1 calc R
C122 C 0.1327(2) 0.84969(14) 1.26821(18) 0.0231(8) Uani 1 1 d .
C123 C 0.2000(2) 0.86465(15) 1.30281(19) 0.0253(8) Uani 1 1 d .
H123 H 0.2063 0.8893 1.342 0.03 Uiso 1 1 calc R
C124 C 0.2551(2) 0.83660(15) 1.26884(19) 0.0253(8) Uani 1 1 d .
C125 C 0.3372(2) 0.83717(17) 1.2808(2) 0.0313(9) Uani 1 1 d .
H12D H 0.355 0.7975 1.2858 0.047 Uiso 1 1 calc R
H12E H 0.3502 0.8589 1.3233 0.047 Uiso 1 1 calc R
H12F H 0.3593 0.8555 1.2411 0.047 Uiso 1 1 calc R
C131 C 0.03988(19) 0.73376(14) 1.03493(18) 0.0211(7) Uani 1 1 d .
C132 C 0.0857(2) 0.71077(15) 0.97450(19) 0.0251(8) Uani 1 1 d .
H13A H 0.053 0.7052 0.9327 0.03 Uiso 1 1 calc R
H13B H 0.1218 0.7406 0.9632 0.03 Uiso 1 1 calc R
C133 C 0.1262(2) 0.65335(16) 0.99050(19) 0.0291(8) Uani 1 1 d .
C134 C 0.2035(2) 0.65335(18) 0.9981(2) 0.0357(9) Uani 1 1 d .
H134 H 0.2292 0.6886 0.9943 0.043 Uiso 1 1 calc R
C135 C 0.2426(3) 0.6016(2) 1.0113(2) 0.0446(11) Uani 1 1 d .
H135 H 0.2941 0.6029 1.0162 0.054 Uiso 1 1 calc R
C136 C 0.2066(3) 0.5483(2) 1.0170(2) 0.0495(12) Uani 1 1 d .
C137 C 0.1297(3) 0.54792(18) 1.0078(2) 0.0460(12) Uani 1 1 d .
H137 H 0.1045 0.5123 1.0104 0.055 Uiso 1 1 calc R
C138 C 0.0890(3) 0.59975(16) 0.9946(2) 0.0373(10) Uani 1 1 d .
H138 H 0.0376 0.5984 0.9887 0.045 Uiso 1 1 calc R
C139 C 0.2484(4) 0.4919(2) 1.0344(3) 0.0737(18) Uani 1 1 d .
H13C H 0.298 0.495 1.0185 0.111 Uiso 1 1 calc R
H13D H 0.2236 0.4593 1.011 0.111 Uiso 1 1 calc R
H13E H 0.2503 0.4856 1.0848 0.111 Uiso 1 1 calc R
C141 C -0.00439(19) 0.86281(14) 0.98362(18) 0.0219(7) Uani 1 1 d .
C142 C 0.0346(2) 0.83895(15) 0.92745(19) 0.0254(8) Uani 1 1 d .
H142 H 0.0833 0.8263 0.9358 0.031 Uiso 1 1 calc R
C143 C 0.0015(2) 0.83411(15) 0.85996(19) 0.0280(8) Uani 1 1 d .
H143 H 0.0273 0.8173 0.8236 0.034 Uiso 1 1 calc R
C144 C -0.0704(2) 0.85436(16) 0.8466(2) 0.0294(9) Uani 1 1 d .
H144 H -0.0926 0.8516 0.8012 0.035 Uiso 1 1 calc R
C145 C -0.1088(2) 0.87872(16) 0.9012(2) 0.0308(9) Uani 1 1 d .
H145 H -0.1567 0.8928 0.8921 0.037 Uiso 1 1 calc R
C146 C -0.0764(2) 0.88237(15) 0.9695(2) 0.0268(8) Uani 1 1 d .
H146 H -0.1031 0.898 1.006 0.032 Uiso 1 1 calc R
C151 C 0.12079(19) 0.91617(14) 1.05498(19) 0.0221(7) Uani 1 1 d .
C152 C 0.1798(2) 0.92271(15) 1.1048(2) 0.0256(8) Uani 1 1 d .
H152 H 0.1809 0.9001 1.146 0.031 Uiso 1 1 calc R
C153 C 0.2369(2) 0.96207(15) 1.0944(2) 0.0285(8) Uani 1 1 d .
H153 H 0.2756 0.9656 1.1285 0.034 Uiso 1 1 calc R
C154 C 0.2366(2) 0.99625(15) 1.0334(2) 0.0294(9) Uani 1 1 d .
H154 H 0.2752 1.0223 1.0259 0.035 Uiso 1 1 calc R
C155 C 0.1778(2) 0.99101(16) 0.9838(2) 0.0285(8) Uani 1 1 d .
H155 H 0.1769 1.014 0.9429 0.034 Uiso 1 1 calc R
C156 C 0.1206(2) 0.95198(15) 0.99443(19) 0.0254(8) Uani 1 1 d .
H156 H 0.0813 0.9495 0.9608 0.03 Uiso 1 1 calc R
C161 C -0.01525(19) 0.91300(14) 1.12335(18) 0.0209(7) Uani 1 1 d .
C162 C -0.07879(19) 0.88970(15) 1.15131(19) 0.0243(8) Uani 1 1 d .
H162 H -0.0931 0.8513 1.1403 0.029 Uiso 1 1 calc R
C163 C -0.1211(2) 0.92361(16) 1.19563(19) 0.0289(8) Uani 1 1 d .
H163 H -0.1631 0.9075 1.2146 0.035 Uiso 1 1 calc R
C164 C -0.1012(2) 0.98115(16) 1.2118(2) 0.0313(9) Uani 1 1 d .
H164 H -0.1292 1.0034 1.2421 0.038 Uiso 1 1 calc R
C165 C -0.0395(2) 1.00516(15) 1.1827(2) 0.0296(9) Uani 1 1 d .
H165 H -0.0267 1.0441 1.1925 0.036 Uiso 1 1 calc R
C166 C 0.0038(2) 0.97183(15) 1.13884(19) 0.0253(8) Uani 1 1 d .
H166 H 0.0454 0.9885 1.1197 0.03 Uiso 1 1 calc R
C200 C 0.2418(2) 0.64035(17) 1.4069(2) 0.0381(10) Uani 1 1 d .
H20A H 0.252 0.6483 1.4569 0.046 Uiso 1 1 calc R
H20B H 0.1961 0.618 1.4022 0.046 Uiso 1 1 calc R
Cl1 Cl 0.23812(5) 0.24510(4) 0.93248(5) 0.02462(19) Uani 1 1 d .
Cl2 Cl -0.02049(5) 0.75104(4) 1.18742(5) 0.02487(19) Uani 1 1 d .
Cl3 Cl 0.31490(7) 0.59768(5) 1.37444(6) 0.0472(3) Uani 1 1 d .
Cl4 Cl 0.23029(6) 0.70798(4) 1.36062(5) 0.0391(2) Uani 1 1 d .
N1 N 0.22319(17) 0.22690(13) 0.76911(16) 0.0242(7) Uani 1 1 d .
N11 N 0.38819(16) 0.17262(12) 0.90126(15) 0.0226(6) Uani 1 1 d .
N12 N 0.46227(16) 0.16786(12) 0.91905(15) 0.0219(6) Uani 1 1 d .
N21 N 0.41494(15) 0.28681(12) 0.95794(15) 0.0215(6) Uani 1 1 d .
N22 N 0.48577(15) 0.26394(12) 0.96582(15) 0.0212(6) Uani 1 1 d .
N101 N -0.03253(17) 0.72517(13) 1.02696(16) 0.0246(7) Uani 1 1 d .
N111 N 0.14375(15) 0.69988(12) 1.15841(15) 0.0217(6) Uani 1 1 d .
N112 N 0.21906(15) 0.70687(12) 1.16937(15) 0.0211(6) Uani 1 1 d .
N121 N 0.14478(15) 0.81416(12) 1.21268(15) 0.0215(6) Uani 1 1 d .
N122 N 0.22018(16) 0.80588(12) 1.21501(15) 0.0214(6) Uani 1 1 d .
O1 O 0.44784(13) 0.26114(9) 0.81130(12) 0.0211(5) Uani 1 1 d .
O2 O 0.56836(13) 0.24209(11) 0.80965(13) 0.0288(6) Uani 1 1 d .
O101 O 0.17966(13) 0.79191(10) 1.05969(12) 0.0218(5) Uani 1 1 d .
O102 O 0.30247(13) 0.80509(11) 1.06045(13) 0.0277(6) Uani 1 1 d .
P1 P 0.32900(5) 0.35175(4) 0.81955(5) 0.02106(19) Uani 1 1 d .
P2 P 0.04421(5) 0.86496(4) 1.07186(5) 0.02029(19) Uani 1 1 d .
Ru1 Ru 0.348995(15) 0.257981(11) 0.864885(15) 0.01924(7) Uani 1 1 d .
Ru2 Ru 0.085649(15) 0.775539(11) 1.118362(15) 0.01931(7) Uani 1 1 d .
H4 H 0.199(2) 0.2353(17) 0.798(2) 0.025 Uiso 1 1 d .
H104 H -0.055(2) 0.7361(17) 1.057(2) 0.025 Uiso 1 1 d .

loop_
_atom_site_aniso_label
_atom_site_aniso_U_11
_atom_site_aniso_U_22
_atom_site_aniso_U_33
_atom_site_aniso_U_23
_atom_site_aniso_U_13
_atom_site_aniso_U_12
C1 0.0169(17) 0.0200(16) 0.0258(19) 0.0002(14) 0.0014(14) 0.0023(14)
C2 0.025(2) 0.0167(16) 0.0244(19) -0.0025(14) 0.0004(16) -0.0021(14)
C3 0.023(2) 0.0293(19) 0.032(2) 0.0006(16) 0.0001(16) -0.0005(15)
C11 0.026(2) 0.0222(18) 0.035(2) 0.0035(16) 0.0047(17) -0.0039(15)
C12 0.029(2) 0.0227(18) 0.0194(18) 0.0007(14) 0.0064(15) -0.0017(15)
C13 0.028(2) 0.0178(17) 0.031(2) 0.0024(15) 0.0056(16) 0.0032(15)
C14 0.026(2) 0.0234(18) 0.0245(19) 0.0010(15) 0.0039(16) 0.0061(15)
C15 0.029(2) 0.031(2) 0.047(3) 0.0073(18) -0.0006(19) 0.0072(17)
C21 0.041(2) 0.0270(19) 0.025(2) -0.0057(16) 0.0012(17) 0.0080(17)
C22 0.029(2) 0.0211(17) 0.0220(19) 0.0013(14) 0.0028(15) 0.0019(15)
C23 0.032(2) 0.032(2) 0.024(2) -0.0074(16) 0.0002(16) -0.0002(16)
C24 0.029(2) 0.0301(19) 0.025(2) 0.0009(16) -0.0009(16) -0.0005(16)
C25 0.033(2) 0.057(3) 0.036(2) -0.016(2) -0.0050(19) 0.006(2)
C31 0.0220(19) 0.0146(16) 0.0242(18) 0.0025(14) 0.0015(14) 0.0010(14)
C32 0.0217(19) 0.0196(16) 0.0230(18) 0.0011(14) 0.0028(15) -0.0003(14)
C33 0.028(2) 0.0228(17) 0.0181(18) -0.0021(14) 0.0043(15) 0.0004(15)
C34 0.026(2) 0.0225(17) 0.0240(19) -0.0014(14) 0.0049(15) -0.0044(15)
C35 0.024(2) 0.0274(19) 0.029(2) -0.0014(15) 0.0015(16) 0.0030(15)
C36 0.030(2) 0.0206(17) 0.025(2) -0.0019(15) 0.0053(16) 0.0027(15)
C37 0.031(2) 0.0191(17) 0.034(2) -0.0019(15) 0.0060(17) -0.0006(15)
C38 0.023(2) 0.0256(18) 0.028(2) -0.0033(15) 0.0038(16) -0.0019(15)
C39 0.039(2) 0.0244(19) 0.039(2) -0.0015(17) 0.0026(19) 0.0050(17)
C41 0.030(2) 0.0222(18) 0.0246(19) 0.0050(15) 0.0055(16) 0.0007(15)
C42 0.030(2) 0.0195(17) 0.028(2) -0.0006(15) 0.0044(16) -0.0013(15)
C43 0.028(2) 0.032(2) 0.029(2) -0.0007(16) 0.0019(17) -0.0041(16)
C44 0.037(2) 0.030(2) 0.030(2) -0.0013(16) -0.0013(18) -0.0100(17)
C45 0.043(3) 0.0227(19) 0.037(2) -0.0033(16) 0.0005(19) -0.0021(17)
C46 0.036(2) 0.0205(18) 0.033(2) -0.0014(15) -0.0008(17) -0.0004(16)
C51 0.029(2) 0.0188(17) 0.028(2) -0.0026(15) 0.0005(16) -0.0007(15)
C52 0.023(2) 0.0198(17) 0.033(2) 0.0026(15) 0.0018(16) 0.0005(14)
C53 0.026(2) 0.031(2) 0.040(2) -0.0008(17) 0.0083(18) 0.0035(16)
C54 0.026(2) 0.0241(19) 0.045(2) -0.0021(17) 0.0010(18) 0.0056(16)
C55 0.035(2) 0.0201(18) 0.038(2) -0.0001(16) -0.0055(18) 0.0043(16)
C56 0.029(2) 0.0232(18) 0.028(2) -0.0021(15) 0.0004(16) 0.0005(15)
C61 0.032(2) 0.0158(16) 0.0220(19) 0.0029(14) 0.0015(16) 0.0007(15)
C62 0.029(2) 0.0200(17) 0.027(2) 0.0019(15) 0.0035(16) -0.0045(15)
C63 0.036(2) 0.0255(19) 0.035(2) 0.0051(17) 0.0127(18) 0.0037(17)
C64 0.048(3) 0.029(2) 0.024(2) 0.0029(16) 0.0073(18) 0.0084(18)
C65 0.041(2) 0.0240(18) 0.025(2) 0.0011(15) -0.0055(17) 0.0042(17)
C66 0.029(2) 0.0188(17) 0.026(2) 0.0032(14) 0.0011(16) 0.0011(15)
C101 0.0187(18) 0.0194(17) 0.0271(19) 0.0013(14) 0.0026(15) 0.0021(14)
C102 0.023(2) 0.0164(16) 0.0263(19) -0.0003(14) 0.0005(15) 0.0001(14)
C103 0.029(2) 0.030(2) 0.033(2) -0.0016(17) -0.0049(17) -0.0033(16)
C111 0.026(2) 0.0210(17) 0.033(2) 0.0027(15) 0.0021(16) 0.0005(15)
C112 0.024(2) 0.0202(17) 0.0257(19) 0.0003(14) 0.0010(15) -0.0022(14)
C113 0.029(2) 0.0181(17) 0.033(2) 0.0049(15) 0.0042(17) 0.0033(15)
C114 0.028(2) 0.0248(18) 0.026(2) 0.0031(15) 0.0031(16) 0.0049(15)
C115 0.026(2) 0.0268(19) 0.046(2) 0.0045(17) 0.0042(18) 0.0034(16)
C121 0.028(2) 0.0253(18) 0.025(2) -0.0032(15) 0.0034(16) 0.0030(15)
C122 0.026(2) 0.0182(17) 0.0251(19) 0.0027(14) 0.0027(15) -0.0004(14)
C123 0.030(2) 0.0245(18) 0.0212(19) -0.0029(14) 0.0009(16) -0.0011(15)
C124 0.026(2) 0.0249(18) 0.025(2) 0.0050(15) -0.0001(16) -0.0059(15)
C125 0.025(2) 0.034(2) 0.034(2) -0.0025(17) -0.0014(17) -0.0027(16)
C131 0.0237(19) 0.0165(16) 0.0231(18) 0.0010(14) 0.0001(15) -0.0001(14)
C132 0.027(2) 0.0242(18) 0.0246(19) -0.0015(15) 0.0016(15) 0.0033(15)
C133 0.036(2) 0.0277(19) 0.024(2) -0.0050(16) 0.0024(17) 0.0068(17)
C134 0.035(2) 0.041(2) 0.031(2) -0.0056(18) 0.0015(18) 0.0088(18)
C135 0.046(3) 0.050(3) 0.037(3) -0.010(2) -0.002(2) 0.019(2)
C136 0.067(4) 0.049(3) 0.031(2) -0.006(2) -0.007(2) 0.028(2)
C137 0.073(4) 0.025(2) 0.040(3) -0.0063(18) 0.004(2) 0.004(2)
C138 0.046(3) 0.028(2) 0.037(2) -0.0043(17) -0.001(2) 0.0058(18)
C139 0.106(5) 0.051(3) 0.062(4) -0.008(3) -0.009(3) 0.049(3)
C141 0.0241(19) 0.0169(16) 0.0246(19) 0.0018(14) -0.0020(15) -0.0028(14)
C142 0.027(2) 0.0199(17) 0.029(2) 0.0010(15) 0.0017(16) -0.0007(15)
C143 0.038(2) 0.0203(17) 0.026(2) 0.0002(15) 0.0036(17) -0.0030(16)
C144 0.035(2) 0.0273(19) 0.025(2) 0.0007(15) -0.0067(17) -0.0057(16)
C145 0.028(2) 0.030(2) 0.035(2) 0.0008(17) -0.0032(17) 0.0008(16)
C146 0.027(2) 0.0226(18) 0.031(2) -0.0025(15) 0.0013(16) -0.0007(15)
C151 0.0183(18) 0.0179(16) 0.030(2) -0.0015(14) 0.0039(15) 0.0016(14)
C152 0.027(2) 0.0185(17) 0.031(2) 0.0032(15) 0.0030(16) 0.0027(15)
C153 0.023(2) 0.0269(19) 0.035(2) -0.0011(16) 0.0005(17) -0.0021(15)
C154 0.028(2) 0.0233(18) 0.038(2) 0.0019(16) 0.0089(17) -0.0043(15)
C155 0.026(2) 0.0278(19) 0.032(2) 0.0044(16) 0.0068(17) 0.0001(16)
C156 0.024(2) 0.0216(18) 0.030(2) -0.0010(15) 0.0007(16) -0.0001(15)
C161 0.0231(19) 0.0205(17) 0.0192(18) 0.0014(14) 0.0006(15) 0.0050(14)
C162 0.024(2) 0.0224(17) 0.0263(19) -0.0002(15) -0.0021(15) 0.0004(15)
C163 0.026(2) 0.032(2) 0.029(2) 0.0009(16) 0.0021(17) 0.0012(16)
C164 0.031(2) 0.030(2) 0.033(2) -0.0055(16) 0.0057(18) 0.0061(17)
C165 0.034(2) 0.0183(17) 0.036(2) -0.0034(16) -0.0015(17) 0.0045(16)
C166 0.028(2) 0.0211(17) 0.027(2) 0.0000(15) 0.0011(16) -0.0023(15)
C200 0.044(3) 0.032(2) 0.040(2) -0.0006(18) 0.015(2) 0.0022(18)
Cl1 0.0237(5) 0.0242(4) 0.0264(4) 0.0017(3) 0.0061(4) 0.0018(3)
Cl2 0.0230(4) 0.0236(4) 0.0284(5) 0.0016(4) 0.0055(4) -0.0008(3)
Cl3 0.0476(7) 0.0561(7) 0.0384(6) 0.0000(5) 0.0064(5) 0.0160(5)
Cl4 0.0442(6) 0.0366(5) 0.0371(6) 0.0010(4) 0.0086(5) -0.0004(4)
N1 0.0212(17) 0.0270(16) 0.0247(17) 0.0005(13) 0.0037(13) 0.0021(13)
N11 0.0202(16) 0.0214(15) 0.0264(16) 0.0013(12) 0.0033(12) -0.0002(12)
N12 0.0223(16) 0.0185(14) 0.0249(16) 0.0008(12) 0.0014(13) 0.0010(12)
N21 0.0198(16) 0.0202(14) 0.0245(16) 0.0023(12) 0.0008(12) 0.0031(12)
N22 0.0178(15) 0.0213(14) 0.0245(16) -0.0020(12) -0.0005(12) -0.0001(12)
N101 0.0240(17) 0.0237(16) 0.0260(18) -0.0026(13) 0.0023(13) 0.0012(13)
N111 0.0189(16) 0.0230(15) 0.0236(16) 0.0012(12) 0.0043(12) -0.0014(12)
N112 0.0175(15) 0.0189(14) 0.0270(16) 0.0022(12) 0.0011(12) 0.0000(11)
N121 0.0184(16) 0.0192(14) 0.0272(17) 0.0018(12) 0.0034(13) 0.0023(12)
N122 0.0201(16) 0.0214(14) 0.0228(16) 0.0019(12) 0.0038(12) 0.0006(12)
O1 0.0204(13) 0.0200(11) 0.0232(13) 0.0011(10) 0.0034(10) -0.0009(10)
O2 0.0228(14) 0.0344(14) 0.0298(14) 0.0026(11) 0.0064(11) -0.0012(11)
O101 0.0207(13) 0.0220(12) 0.0227(13) 0.0019(10) 0.0023(10) 0.0002(10)
O102 0.0187(13) 0.0334(14) 0.0314(14) 0.0029(11) 0.0039(11) -0.0020(11)
P1 0.0224(5) 0.0179(4) 0.0229(5) 0.0008(4) 0.0023(4) 0.0008(4)
P2 0.0199(5) 0.0177(4) 0.0233(5) 0.0013(4) 0.0016(4) 0.0004(3)
Ru1 0.01912(15) 0.01721(13) 0.02155(15) 0.00081(11) 0.00255(11) 0.00056(11)
Ru2 0.01894(15) 0.01658(13) 0.02253(15) 0.00052(11) 0.00212(11) 0.00028(11)

loop_
_atom_type_symbol
_atom_type_description
_atom_type_scat_dispersion_real
_atom_type_scat_dispersion_imag
_atom_type_scat_source
C C 0.0033 0.0016 'International Tables Vol C Tables 4.2.6.8 and 6.1.1.4'
H H 0 0 'International Tables Vol C Tables 4.2.6.8 and 6.1.1.4'
Cl Cl 0.1484 0.1585 'International Tables Vol C Tables 4.2.6.8 and 6.1.1.4'
N N 0.0061 0.0033 'International Tables Vol C Tables 4.2.6.8 and 6.1.1.4'
O O 0.0106 0.006 'International Tables Vol C Tables 4.2.6.8 and 6.1.1.4'
P P 0.1023 0.0942 'International Tables Vol C Tables 4.2.6.8 and 6.1.1.4'
Ru Ru -1.2594 0.8363 'International Tables Vol C Tables 4.2.6.8 and 6.1.1.4'

loop_
_exptl_crystal_face_index_h
_exptl_crystal_face_index_k
_exptl_crystal_face_index_l
_exptl_crystal_face_perp_dist
24 -8 -5 0.1078
28 19 18 0.1205
29 -5 19 0.1001
8 -24 19 0.1181
21 -29 -19 0.0484
3 -6 23 0.1207
-8 22 -19 0.1365
-6 16 1 0.0738
3 24 13 0.0706
-15 22 30 0.1049
-19 -24 28 0.1167
-24 -26 -23 0.0817
5 1 -25 0.1158
13 21 -11 0.116

loop_
_geom_angle_atom_site_label_1
_geom_angle_atom_site_label_2
_geom_angle_atom_site_label_3
_geom_angle
N22 C1 N12 110.0(3)
N22 C1 C2 112.4(3)
N12 C1 C2 109.8(3)
N22 C1 H1 108.2
N12 C1 H1 108.2
C2 C1 H1 108.2
O2 C2 O1 124.9(3)
O2 C2 C1 117.3(3)
O1 C2 C1 117.8(3)
N1 C3 H3A 109.5
N1 C3 H3B 109.5
H3A C3 H3B 109.5
N1 C3 H3C 109.5
H3A C3 H3C 109.5
H3B C3 H3C 109.5
C12 C11 H11A 109.5
C12 C11 H11B 109.5
H11A C11 H11B 109.5
C12 C11 H11C 109.5
H11A C11 H11C 109.5
H11B C11 H11C 109.5
N11 C12 C13 109.9(3)
N11 C12 C11 121.7(3)
C13 C12 C11 128.3(3)
C14 C13 C12 106.9(3)
C14 C13 H13 126.5
C12 C13 H13 126.5
N12 C14 C13 106.2(3)
N12 C14 C15 123.2(3)
C13 C14 C15 130.7(3)
C14 C15 H15A 109.5
C14 C15 H15B 109.5
H15A C15 H15B 109.5
C14 C15 H15C 109.5
H15A C15 H15C 109.5
H15B C15 H15C 109.5
C22 C21 H21A 109.5
C22 C21 H21B 109.5
H21A C21 H21B 109.5
C22 C21 H21C 109.5
H21A C21 H21C 109.5
H21B C21 H21C 109.5
N21 C22 C23 110.4(3)
N21 C22 C21 121.6(3)
C23 C22 C21 128.0(3)
C24 C23 C22 107.1(3)
C24 C23 H23 126.4
C22 C23 H23 126.4
N22 C24 C23 105.8(3)
N22 C24 C25 122.9(3)
C23 C24 C25 131.3(3)
C24 C25 H25A 109.5
C24 C25 H25B 109.5
H25A C25 H25B 109.5
C24 C25 H25C 109.5
H25A C25 H25C 109.5
H25B C25 H25C 109.5
N1 C31 C32 115.3(3)
N1 C31 Ru1 122.5(3)
C32 C31 Ru1 122.2(2)
C33 C32 C31 112.7(3)
C33 C32 H32A 109.1
C31 C32 H32A 109.1
C33 C32 H32B 109.1
C31 C32 H32B 109.1
H32A C32 H32B 107.8
C38 C33 C34 118.0(3)
C38 C33 C32 121.9(3)
C34 C33 C32 120.1(3)
C35 C34 C33 120.6(3)
C35 C34 H34 119.7
C33 C34 H34 119.7
C34 C35 C36 121.4(3)
C34 C35 H35 119.3
C36 C35 H35 119.3
C37 C36 C35 117.7(3)
C37 C36 C39 122.6(3)
C35 C36 C39 119.7(3)
C36 C37 C38 121.0(3)
C36 C37 H37 119.5
C38 C37 H37 119.5
C37 C38 C33 121.1(3)
C37 C38 H38 119.4
C33 C38 H38 119.4
C36 C39 H39A 109.5
C36 C39 H39B 109.5
H39A C39 H39B 109.5
C36 C39 H39C 109.5
H39A C39 H39C 109.5
H39B C39 H39C 109.5
C42 C41 C46 117.4(3)
C42 C41 P1 119.8(3)
C46 C41 P1 122.9(3)
C43 C42 C41 121.4(3)
C43 C42 H42 119.3
C41 C42 H42 119.3
C42 C43 C44 120.4(4)
C42 C43 H43 119.8
C44 C43 H43 119.8
C45 C44 C43 118.9(4)
C45 C44 H44 120.6
C43 C44 H44 120.6
C44 C45 C46 120.7(4)
C44 C45 H45 119.6
C46 C45 H45 119.6
C45 C46 C41 121.2(4)
C45 C46 H46 119.4
C41 C46 H46 119.4
C52 C51 C56 118.3(3)
C52 C51 P1 119.7(3)
C56 C51 P1 121.7(3)
C51 C52 C53 120.8(3)
C51 C52 H52 119.6
C53 C52 H52 119.6
C54 C53 C52 120.4(4)
C54 C53 H53 119.8
C52 C53 H53 119.8
C53 C54 C55 119.6(4)
C53 C54 H54 120.2
C55 C54 H54 120.2
C54 C55 C56 120.3(4)
C54 C55 H55 119.9
C56 C55 H55 119.9
C55 C56 C51 120.7(4)
C55 C56 H56 119.7
C51 C56 H56 119.7
C62 C61 C66 118.5(3)
C62 C61 P1 121.7(3)
C66 C61 P1 119.0(3)
C61 C62 C63 120.6(4)
C61 C62 H62 119.7
C63 C62 H62 119.7
C64 C63 C62 120.3(4)
C64 C63 H63 119.8
C62 C63 H63 119.8
C63 C64 C65 119.8(4)
C63 C64 H64 120.1
C65 C64 H64 120.1
C66 C65 C64 120.2(4)
C66 C65 H65 119.9
C64 C65 H65 119.9
C65 C66 C61 120.5(4)
C65 C66 H66 119.7
C61 C66 H66 119.7
N112 C101 N122 110.9(3)
N112 C101 C102 111.4(3)
N122 C101 C102 110.5(3)
N112 C101 H101 108
N122 C101 H101 108
C102 C101 H101 108
O102 C102 O101 126.5(3)
O102 C102 C101 117.1(3)
O101 C102 C101 116.3(3)
N101 C103 H10A 109.5
N101 C103 H10B 109.5
H10A C103 H10B 109.5
N101 C103 H10C 109.5
H10A C103 H10C 109.5
H10B C103 H10C 109.5
C112 C111 H11D 109.5
C112 C111 H11E 109.5
H11D C111 H11E 109.5
C112 C111 H11F 109.5
H11D C111 H11F 109.5
H11E C111 H11F 109.5
N111 C112 C113 109.3(3)
N111 C112 C111 122.2(3)
C113 C112 C111 128.6(3)
C114 C113 C112 107.9(3)
C114 C113 H113 126.1
C112 C113 H113 126.1
C113 C114 N112 105.6(3)
C113 C114 C115 130.8(3)
N112 C114 C115 123.4(3)
C114 C115 H11G 109.5
C114 C115 H11H 109.5
H11G C115 H11H 109.5
C114 C115 H11I 109.5
H11G C115 H11I 109.5
H11H C115 H11I 109.5
C122 C121 H12A 109.5
C122 C121 H12B 109.5
H12A C121 H12B 109.5
C122 C121 H12C 109.5
H12A C121 H12C 109.5
H12B C121 H12C 109.5
N121 C122 C123 109.8(3)
N121 C122 C121 122.4(3)
C123 C122 C121 127.8(3)
C124 C123 C122 107.8(3)
C124 C123 H123 126.1
C122 C123 H123 126.1
N122 C124 C123 105.4(3)
N122 C124 C125 122.7(3)
C123 C124 C125 131.9(3)
C124 C125 H12D 109.5
C124 C125 H12E 109.5
H12D C125 H12E 109.5
C124 C125 H12F 109.5
H12D C125 H12F 109.5
H12E C125 H12F 109.5
N101 C131 C132 115.6(3)
N101 C131 Ru2 122.2(3)
C132 C131 Ru2 122.3(2)
C133 C132 C131 114.7(3)
C133 C132 H13A 108.6
C131 C132 H13A 108.6
C133 C132 H13B 108.6
C131 C132 H13B 108.6
H13A C132 H13B 107.6
C138 C133 C134 118.4(4)
C138 C133 C132 122.2(4)
C134 C133 C132 119.4(3)
C135 C134 C133 121.1(4)
C135 C134 H134 119.4
C133 C134 H134 119.4
C136 C135 C134 121.2(4)
C136 C135 H135 119.4
C134 C135 H135 119.4
C135 C136 C137 117.8(4)
C135 C136 C139 121.7(5)
C137 C136 C139 120.5(5)
C136 C137 C138 121.9(4)
C136 C137 H137 119.1
C138 C137 H137 119.1
C133 C138 C137 119.5(4)
C133 C138 H138 120.2
C137 C138 H138 120.2
C136 C139 H13C 109.5
C136 C139 H13D 109.5
H13C C139 H13D 109.5
C136 C139 H13E 109.5
H13C C139 H13E 109.5
H13D C139 H13E 109.5
C146 C141 C142 118.5(3)
C146 C141 P2 124.4(3)
C142 C141 P2 117.1(3)
C143 C142 C141 120.8(3)
C143 C142 H142 119.6
C141 C142 H142 119.6
C142 C143 C144 120.0(3)
C142 C143 H143 120
C144 C143 H143 120
C145 C144 C143 119.7(4)
C145 C144 H144 120.1
C143 C144 H144 120.1
C144 C145 C146 120.5(4)
C144 C145 H145 119.7
C146 C145 H145 119.7
C141 C146 C145 120.5(3)
C141 C146 H146 119.8
C145 C146 H146 119.8
C152 C151 C156 117.3(3)
C152 C151 P2 120.4(3)
C156 C151 P2 122.2(3)
C153 C152 C151 121.5(3)
C153 C152 H152 119.2
C151 C152 H152 119.2
C152 C153 C154 120.4(4)
C152 C153 H153 119.8
C154 C153 H153 119.8
C155 C154 C153 118.9(3)
C155 C154 H154 120.5
C153 C154 H154 120.5
C156 C155 C154 120.7(3)
C156 C155 H155 119.6
C154 C155 H155 119.6
C155 C156 C151 121.1(3)
C155 C156 H156 119.4
C151 C156 H156 119.4
C162 C161 C166 118.7(3)
C162 C161 P2 119.2(3)
C166 C161 P2 122.0(3)
C161 C162 C163 120.3(3)
C161 C162 H162 119.8
C163 C162 H162 119.8
C164 C163 C162 120.6(4)
C164 C163 H163 119.7
C162 C163 H163 119.7
C165 C164 C163 119.4(3)
C165 C164 H164 120.3
C163 C164 H164 120.3
C164 C165 C166 120.7(3)
C164 C165 H165 119.6
C166 C165 H165 119.6
C165 C166 C161 120.2(3)
C165 C166 H166 119.9
C161 C166 H166 119.9
Cl3 C200 Cl4 112.1(2)
Cl3 C200 H20A 109.2
Cl4 C200 H20A 109.2
Cl3 C200 H20B 109.2
Cl4 C200 H20B 109.2
H20A C200 H20B 107.9
C31 N1 C3 130.1(3)
C31 N1 H4 122(3)
C3 N1 H4 108(3)
C12 N11 N12 105.3(3)
C12 N11 Ru1 137.9(2)
N12 N11 Ru1 116.7(2)
C14 N12 N11 111.7(3)
C14 N12 C1 128.7(3)
N11 N12 C1 119.6(3)
C22 N21 N22 104.8(3)
C22 N21 Ru1 138.9(2)
N22 N21 Ru1 116.2(2)
C24 N22 N21 111.8(3)
C24 N22 C1 128.7(3)
N21 N22 C1 119.4(3)
C131 N101 C103 130.6(3)
C131 N101 H104 116(3)
C103 N101 H104 113(3)
C112 N111 N112 105.8(3)
C112 N111 Ru2 138.5(2)
N112 N111 Ru2 115.27(19)
C114 N112 N111 111.4(3)
C114 N112 C101 128.0(3)
N111 N112 C101 120.5(3)
C122 N121 N122 104.8(3)
C122 N121 Ru2 140.5(2)
N122 N121 Ru2 114.3(2)
C124 N122 N121 112.2(3)
C124 N122 C101 128.3(3)
N121 N122 C101 119.4(3)
C2 O1 Ru1 122.2(2)
C102 O101 Ru2 121.9(2)
C51 P1 C61 101.88(16)
C51 P1 C41 100.40(16)
C61 P1 C41 103.04(16)
C51 P1 Ru1 125.38(12)
C61 P1 Ru1 107.96(11)
C41 P1 Ru1 115.43(12)
C161 P2 C141 103.14(16)
C161 P2 C151 100.32(15)
C141 P2 C151 100.89(16)
C161 P2 Ru2 120.32(11)
C141 P2 Ru2 116.65(11)
C151 P2 Ru2 112.65(11)
C31 Ru1 O1 89.88(12)
C31 Ru1 N11 94.89(12)
O1 Ru1 N11 84.84(10)
C31 Ru1 N21 174.95(12)
O1 Ru1 N21 86.13(10)
N11 Ru1 N21 81.69(10)
C31 Ru1 P1 87.49(9)
O1 Ru1 P1 84.94(6)
N11 Ru1 P1 169.50(8)
N21 Ru1 P1 95.22(7)
C31 Ru1 Cl1 91.04(10)
O1 Ru1 Cl1 174.33(6)
N11 Ru1 Cl1 89.50(8)
N21 Ru1 Cl1 92.63(8)
P1 Ru1 Cl1 100.69(3)
C131 Ru2 O101 89.04(12)
C131 Ru2 N111 94.31(12)
O101 Ru2 N111 86.13(10)
C131 Ru2 N121 173.96(12)
O101 Ru2 N121 88.98(10)
N111 Ru2 N121 79.86(10)
C131 Ru2 P2 90.23(10)
O101 Ru2 P2 84.30(6)
N111 Ru2 P2 169.34(8)
N121 Ru2 P2 95.26(7)
C131 Ru2 Cl2 90.36(10)
O101 Ru2 Cl2 176.79(6)
N111 Ru2 Cl2 90.77(8)
N121 Ru2 Cl2 91.30(8)
P2 Ru2 Cl2 98.86(3)

loop_
_geom_bond_atom_site_label_1
_geom_bond_atom_site_label_2
_geom_bond_distance
C1 N22 1.451(4)
C1 N12 1.456(4)
C1 C2 1.539(5)
C1 H1 0.98
C2 O2 1.232(4)
C2 O1 1.273(4)
C3 N1 1.480(5)
C3 H3A 0.96
C3 H3B 0.96
C3 H3C 0.96
C11 C12 1.484(5)
C11 H11A 0.96
C11 H11B 0.96
C11 H11C 0.96
C12 N11 1.344(4)
C12 C13 1.403(5)
C13 C14 1.368(5)
C13 H13 0.93
C14 N12 1.363(4)
C14 C15 1.497(5)
C15 H15A 0.96
C15 H15B 0.96
C15 H15C 0.96
C21 C22 1.488(5)
C21 H21A 0.96
C21 H21B 0.96
C21 H21C 0.96
C22 N21 1.340(4)
C22 C23 1.400(5)
C23 C24 1.372(5)
C23 H23 0.93
C24 N22 1.362(4)
C24 C25 1.493(5)
C25 H25A 0.96
C25 H25B 0.96
C25 H25C 0.96
C31 N1 1.321(4)
C31 C32 1.536(5)
C31 Ru1 1.988(3)
C32 C33 1.522(5)
C32 H32A 0.97
C32 H32B 0.97
C33 C38 1.390(5)
C33 C34 1.391(5)
C34 C35 1.387(5)
C34 H34 0.93
C35 C36 1.394(5)
C35 H35 0.93
C36 C37 1.384(5)
C36 C39 1.508(5)
C37 C38 1.390(5)
C37 H37 0.93
C38 H38 0.93
C39 H39A 0.96
C39 H39B 0.96
C39 H39C 0.96
C41 C42 1.395(5)
C41 C46 1.396(5)
C41 P1 1.860(4)
C42 C43 1.385(5)
C42 H42 0.93
C43 C44 1.392(5)
C43 H43 0.93
C44 C45 1.377(6)
C44 H44 0.93
C45 C46 1.389(5)
C45 H45 0.93
C46 H46 0.93
C51 C52 1.391(5)
C51 C56 1.406(5)
C51 P1 1.833(4)
C52 C53 1.392(5)
C52 H52 0.93
C53 C54 1.385(5)
C53 H53 0.93
C54 C55 1.386(5)
C54 H54 0.93
C55 C56 1.390(5)
C55 H55 0.93
C56 H56 0.93
C61 C62 1.387(5)
C61 C66 1.403(5)
C61 P1 1.840(4)
C62 C63 1.392(5)
C62 H62 0.93
C63 C64 1.377(6)
C63 H63 0.93
C64 C65 1.386(6)
C64 H64 0.93
C65 C66 1.384(5)
C65 H65 0.93
C66 H66 0.93
C101 N112 1.453(4)
C101 N122 1.468(4)
C101 C102 1.555(5)
C101 H101 0.98
C102 O102 1.234(4)
C102 O101 1.271(4)
C103 N101 1.463(5)
C103 H10A 0.96
C103 H10B 0.96
C103 H10C 0.96
C111 C112 1.494(5)
C111 H11D 0.96
C111 H11E 0.96
C111 H11F 0.96
C112 N111 1.339(4)
C112 C113 1.404(5)
C113 C114 1.366(5)
C113 H113 0.93
C114 N112 1.366(4)
C114 C115 1.488(5)
C115 H11G 0.96
C115 H11H 0.96
C115 H11I 0.96
C121 C122 1.486(5)
C121 H12A 0.96
C121 H12B 0.96
C121 H12C 0.96
C122 N121 1.347(4)
C122 C123 1.393(5)
C123 C124 1.367(5)
C123 H123 0.93
C124 N122 1.361(4)
C124 C125 1.489(5)
C125 H12D 0.96
C125 H12E 0.96
C125 H12F 0.96
C131 N101 1.323(4)
C131 C132 1.531(5)
C131 Ru2 1.982(3)
C132 C133 1.517(5)
C132 H13A 0.97
C132 H13B 0.97
C133 C138 1.393(5)
C133 C134 1.397(5)
C134 C135 1.386(6)
C134 H134 0.93
C135 C136 1.382(7)
C135 H135 0.93
C136 C137 1.391(7)
C136 C139 1.515(6)
C137 C138 1.402(6)
C137 H137 0.93
C138 H138 0.93
C139 H13C 0.96
C139 H13D 0.96
C139 H13E 0.96
C141 C146 1.387(5)
C141 C142 1.408(5)
C141 P2 1.844(4)
C142 C143 1.384(5)
C142 H142 0.93
C143 C144 1.388(5)
C143 H143 0.93
C144 C145 1.384(5)
C144 H144 0.93
C145 C146 1.391(5)
C145 H145 0.93
C146 H146 0.93
C151 C152 1.395(5)
C151 C156 1.401(5)
C151 P2 1.846(3)
C152 C153 1.384(5)
C152 H152 0.93
C153 C154 1.387(5)
C153 H153 0.93
C154 C155 1.385(5)
C154 H154 0.93
C155 C156 1.383(5)
C155 H155 0.93
C156 H156 0.93
C161 C162 1.390(5)
C161 C166 1.406(5)
C161 P2 1.840(3)
C162 C163 1.391(5)
C162 H162 0.93
C163 C164 1.384(5)
C163 H163 0.93
C164 C165 1.378(5)
C164 H164 0.93
C165 C166 1.388(5)
C165 H165 0.93
C166 H166 0.93
C200 Cl3 1.769(4)
C200 Cl4 1.772(4)
C200 H20A 0.97
C200 H20B 0.97
Cl1 Ru1 2.4424(9)
Cl2 Ru2 2.4329(9)
N1 H4 0.75(4)
N11 N12 1.368(4)
N11 Ru1 2.163(3)
N21 N22 1.382(4)
N21 Ru1 2.173(3)
N101 H104 0.76(4)
N111 N112 1.375(4)
N111 Ru2 2.131(3)
N121 N122 1.373(4)
N121 Ru2 2.211(3)
O1 Ru1 2.094(2)
O101 Ru2 2.104(2)
P1 Ru1 2.3149(9)
P2 Ru2 2.3201(9)
